data_4500566
loop_
_publ_author_name
'Liu, Hai-Yan'
'Wu, Hua'
'Yang, Jin'
'Liu, Ying-Ying'
'Ma, Jian-Fang'
'Bai, Hong-Ye'

_publ_section_title
;
 Solvothermal Assembly of a Series of Organic--Inorganic Hybrid Materials
 Constructed from Keggin Polyoxometalate Clusters and Copper(I)--Organic
 Frameworks
;
_journal_issue 5
_journal_name_full 'Crystal Growth &amp; Design'
_journal_page_first 1786
_journal_paper_doi 10.1021/cg1017246
_journal_volume 11
_journal_year 2011
_chemical_formula_moiety 'C24 H32 Cu4 N8 O42 Si W12'
_chemical_formula_sum 'C24 H32 Cu4 N8 O42 Si W12'
_chemical_formula_weight 3593.03
_chemical_name_systematic
;
 ?
;
_space_group_IT_number 15
_symmetry_cell_setting monoclinic
_symmetry_space_group_name_Hall '-C 2yc'
_symmetry_space_group_name_H-M 'C 1 2/c 1'
_atom_sites_solution_hydrogens geom
_atom_sites_solution_primary direct
_atom_sites_solution_secondary difmap
_audit_creation_method SHELXL-97
_cell_angle_alpha 90.000(5)
_cell_angle_beta 116.474(5)
_cell_angle_gamma 90.000(5)
_cell_formula_units_Z 4
_cell_length_a 24.800(5)
_cell_length_b 11.392(5)
_cell_length_c 25.025(5)
_cell_measurement_reflns_used 7924
_cell_measurement_temperature 293(2)
_cell_measurement_theta_max 29.9
_cell_measurement_theta_min 4.3
_cell_volume 6329(3)
_computing_cell_refinement CrysAlis
_computing_data_collection 'CrysAlis (Oxford Diffraction, 2006)'
_computing_data_reduction CrysAlis
_computing_structure_refinement 'SHELXL-97 (Sheldrick, 2008)'
_computing_structure_solution 'SHELXS-97 (Sheldrick, 1997)'
_diffrn_ambient_temperature 293(2)
_diffrn_detector_area_resol_mean 10.0
_diffrn_measured_fraction_theta_full 0.990
_diffrn_measured_fraction_theta_max 0.868
_diffrn_measurement_device_type 'Oxford Diffraction Gemini R Ultra'
_diffrn_measurement_method '\w scan'
_diffrn_radiation_monochromator graphite
_diffrn_radiation_source 'fine-focus sealed tube'
_diffrn_radiation_type MoK\a
_diffrn_radiation_wavelength 0.71069
_diffrn_reflns_av_R_equivalents 0.0472
_diffrn_reflns_av_sigmaI/netI 0.0813
_diffrn_reflns_limit_h_max 34
_diffrn_reflns_limit_h_min -33
_diffrn_reflns_limit_k_max 15
_diffrn_reflns_limit_k_min -15
_diffrn_reflns_limit_l_max 33
_diffrn_reflns_limit_l_min -35
_diffrn_reflns_number 22039
_diffrn_reflns_theta_full 25.00
_diffrn_reflns_theta_max 29.87
_diffrn_reflns_theta_min 4.30
_exptl_absorpt_coefficient_mu 23.136
_exptl_absorpt_correction_T_max 0.026
_exptl_absorpt_correction_T_min 0.012
_exptl_absorpt_correction_type multi-scan
_exptl_absorpt_process_details
;
CrysAlis (Oxford Diffraction, 2006)
;
_exptl_crystal_colour red
_exptl_crystal_density_diffrn 3.771
_exptl_crystal_density_method 'not measured'
_exptl_crystal_description block
_exptl_crystal_F_000 6344
_exptl_crystal_size_max 0.24
_exptl_crystal_size_mid 0.18
_exptl_crystal_size_min 0.16
_refine_diff_density_max 1.762
_refine_diff_density_min -1.988
_refine_diff_density_rms 0.277
_refine_ls_extinction_method none
_refine_ls_goodness_of_fit_ref 0.892
_refine_ls_hydrogen_treatment constr
_refine_ls_matrix_type full
_refine_ls_number_parameters 432
_refine_ls_number_reflns 7924
_refine_ls_number_restraints 12
_refine_ls_restrained_S_all 0.900
_refine_ls_R_factor_all 0.0824
_refine_ls_R_factor_gt 0.0389
_refine_ls_shift/su_max 0.002
_refine_ls_shift/su_mean 0.000
_refine_ls_structure_factor_coef Fsqd
_refine_ls_weighting_details 'calc w=1/[\s^2^(Fo^2^)+(0.0432P)^2^+0.0000P] where P=(Fo^2^+2Fc^2^)/3'
_refine_ls_weighting_scheme calc
_refine_ls_wR_factor_gt 0.0789
_refine_ls_wR_factor_ref 0.0872
_reflns_number_gt 4803
_reflns_number_total 7924
_reflns_threshold_expression >2\s(I)
_cod_data_source_file cg1017246_si_002.cif
_cod_data_source_block 3
_cod_original_sg_symbol_Hall '-C 2yc '
_cod_original_sg_symbol_H-M 'C 2/c '
_cod_database_code 4500566

loop_
_symmetry_equiv_pos_as_xyz
'x, y, z'
'-x, y, -z+1/2'
'x+1/2, y+1/2, z'
'-x+1/2, y+1/2, -z+1/2'
'-x, -y, -z'
'x, -y, z-1/2'
'-x+1/2, -y+1/2, -z'
'x+1/2, -y+1/2, z-1/2'

loop_
_atom_site_label
_atom_site_type_symbol
_atom_site_fract_x
_atom_site_fract_y
_atom_site_fract_z
_atom_site_U_iso_or_equiv
_atom_site_adp_type
_atom_site_occupancy
_atom_site_symmetry_multiplicity
_atom_site_calc_flag
_atom_site_refinement_flags
Cu1 Cu -0.04885(7) 1.2643(2) -0.10716(7) 0.0761(6) Uani 1 1 d .
Cu2 Cu 0.20969(5) 1.19468(15) 0.13264(5) 0.0455(4) Uani 1 1 d .
W1 W 0.384570(16) 0.88128(4) 0.014932(17) 0.02871(11) Uani 1 1 d .
W2 W 0.172132(17) 0.86937(4) 0.075349(18) 0.03366(12) Uani 1 1 d .
W3 W 0.311558(18) 0.99035(4) 0.097640(18) 0.03375(12) Uani 1 1 d .
W4 W 0.24689(2) 1.03142(4) -0.058405(19) 0.03770(12) Uani 1 1 d .
W5 W 0.388691(16) 0.60515(5) 0.080897(19) 0.03807(13) Uani 1 1 d .
W6 W 0.306964(19) 0.71084(5) 0.155558(17) 0.04382(15) Uani 1 1 d .
C1 C 0.0770(5) 1.2293(11) -0.0427(4) 0.039(3) Uani 1 1 d .
C2 C 0.1315(4) 1.2123(10) 0.0097(4) 0.035(3) Uani 1 1 d .
H2 H 0.1676 1.2093 0.0069 0.042 Uiso 1 1 calc R
C3 C 0.0801(4) 1.1988(12) 0.0655(4) 0.041(3) Uani 1 1 d .
C4 C 0.0261(5) 1.2093(12) 0.0140(5) 0.053(3) Uani 1 1 d .
H4 H -0.0100 1.2058 0.0168 0.064 Uiso 1 1 calc R
C5 C -0.1829(4) 1.2094(11) -0.2799(4) 0.037(3) Uani 1 1 d .
H5 H -0.1910 1.1552 -0.3104 0.045 Uiso 1 1 calc R
C6 C -0.1309(4) 1.1932(11) -0.2272(5) 0.038(3) Uani 1 1 d .
C7 C -0.1584(5) 1.3590(12) -0.1926(4) 0.041(3) Uani 1 1 d .
H7 H -0.1513 1.4116 -0.1618 0.050 Uiso 1 1 calc R
C8 C -0.2098(4) 1.3741(10) -0.2470(4) 0.034(3) Uani 1 1 d .
C9 C 0.0780(6) 1.2466(13) -0.1012(5) 0.065(4) Uani 1 1 d .
H9A H 0.0575 1.1825 -0.1273 0.097 Uiso 1 1 calc R
H9B H 0.1190 1.2495 -0.0953 0.097 Uiso 1 1 calc R
H9C H 0.0581 1.3189 -0.1187 0.097 Uiso 1 1 calc R
C10 C 0.0818(5) 1.1906(16) 0.1253(5) 0.069(5) Uani 1 1 d .
H10A H 0.1230 1.1865 0.1553 0.104 Uiso 1 1 calc R
H10B H 0.0608 1.1213 0.1274 0.104 Uiso 1 1 calc R
H10C H 0.0629 1.2586 0.1322 0.104 Uiso 1 1 calc R
C11 C -0.0874(5) 1.0999(13) -0.2186(6) 0.061(4) Uani 1 1 d .
H11A H -0.0492 1.1339 -0.2109 0.091 Uiso 1 1 calc R
H11B H -0.1015 1.0523 -0.2539 0.091 Uiso 1 1 calc R
H11C H -0.0830 1.0521 -0.1852 0.091 Uiso 1 1 calc R
C12 C -0.2484(5) 1.4779(12) -0.2559(5) 0.054(3) Uani 1 1 d .
H12A H -0.2366 1.5389 -0.2750 0.081 Uiso 1 1 calc R
H12B H -0.2442 1.5053 -0.2180 0.081 Uiso 1 1 calc R
H12C H -0.2897 1.4571 -0.2807 0.081 Uiso 1 1 calc R
N1 N 0.0250(4) 1.2244(10) -0.0391(4) 0.048(3) Uani 1 1 d .
N2 N 0.1324(3) 1.2005(8) 0.0633(3) 0.035(2) Uani 1 1 d .
N3 N -0.1188(3) 1.2706(9) -0.1833(3) 0.040(2) Uani 1 1 d .
N4 N -0.2216(3) 1.2955(9) -0.2903(3) 0.033(2) Uani 1 1 d .
O1 O 0.2559(5) 0.8149(12) 0.0610(5) 0.022(3) Uiso 0.50 1 d P
O2 O 0.1873(5) 0.7684(12) -0.0023(5) 0.023(3) Uiso 0.50 1 d P
O3 O 0.2882(5) 0.8676(12) 0.0110(5) 0.020(3) Uiso 0.50 1 d P
O4 O 0.2885(4) 0.6576(11) 0.0544(5) 0.016(2) Uiso 0.50 1 d P
O5 O 0.4532(4) 0.5342(9) 0.1178(4) 0.069(3) Uani 1 1 d .
O6 O 0.4156(4) 0.7519(8) 0.0688(3) 0.068(3) Uani 1 1 d .
O7 O 0.3332(5) 0.4801(11) 0.0722(6) 0.116(6) Uani 1 1 d .
O8 O 0.1288(4) 0.7257(7) 0.0467(3) 0.063(3) Uani 1 1 d .
O9 O 0.1349(4) 0.9235(9) 0.1112(4) 0.066(3) Uani 1 1 d .
O10 O 0.1284(4) 0.9313(8) -0.0007(3) 0.063(3) Uani 1 1 d .
O11 O 0.2321(4) 0.9865(10) 0.0935(5) 0.088(3) Uani 1 1 d U
O12 O 0.2716(4) 1.0671(9) 0.0217(3) 0.064(3) Uani 1 1 d .
O13 O 0.2478(3) 1.1652(8) -0.0863(3) 0.050(2) Uani 1 1 d .
O14 O 0.3274(4) 0.9848(10) -0.0386(3) 0.075(3) Uani 1 1 d .
O15 O 0.4487(4) 0.9435(11) 0.0222(4) 0.080(4) Uani 1 1 d .
O16 O 0.3740(4) 0.9554(10) 0.0779(3) 0.075(3) Uani 1 1 d .
O17 O 0.3399(3) 1.1046(8) 0.1433(3) 0.048(2) Uani 1 1 d .
O18 O 0.3345(3) 0.6958(7) 0.2294(3) 0.045(2) Uani 1 1 d .
O19' O 0.2303(8) 0.7891(17) 0.1493(7) 0.037(5) Uani 0.50 1 d P
O19 O 0.2320(7) 0.7599(18) 0.1235(7) 0.037(5) Uani 0.50 1 d P
O20 O 0.3633(6) 0.6872(16) 0.1301(6) 0.036(4) Uani 0.50 1 d P
O20' O 0.3844(7) 0.6415(16) 0.1550(6) 0.033(4) Uani 0.50 1 d P
O21 O 0.3337(3) 0.8647(9) 0.1516(5) 0.081(3) Uani 1 1 d U
O22 O 0.2729(5) 0.5673(11) 0.1274(5) 0.102(5) Uani 1 1 d .
Si1 Si 0.2500 0.7500 0.0000 0.0179(8) Uani 1 2 d S
O1W O -0.0507(7) 1.4694(15) -0.1071(7) 0.169(8) Uani 1 1 d .

loop_
_atom_site_aniso_label
_atom_site_aniso_U_11
_atom_site_aniso_U_22
_atom_site_aniso_U_33
_atom_site_aniso_U_23
_atom_site_aniso_U_13
_atom_site_aniso_U_12
Cu1 0.0528(8) 0.0958(17) 0.0370(8) 0.0066(9) -0.0184(7) 0.0054(10)
Cu2 0.0293(6) 0.0646(12) 0.0244(6) -0.0047(7) -0.0043(5) 0.0080(7)
W1 0.02546(18) 0.0295(3) 0.0325(2) -0.0021(2) 0.01419(16) -0.00341(19)
W2 0.0336(2) 0.0373(3) 0.0372(2) 0.0007(2) 0.02204(18) 0.0035(2)
W3 0.0384(2) 0.0240(3) 0.0277(2) -0.0022(2) 0.00469(17) -0.0040(2)
W4 0.0604(3) 0.0232(3) 0.0367(2) -0.0011(2) 0.0281(2) -0.0089(2)
W5 0.02364(18) 0.0434(3) 0.0392(2) -0.0078(2) 0.00680(17) 0.0041(2)
W6 0.0449(2) 0.0630(4) 0.01701(19) 0.0023(2) 0.00789(18) -0.0190(2)
C1 0.047(6) 0.030(7) 0.022(5) -0.003(5) -0.001(5) -0.017(6)
C2 0.031(5) 0.031(7) 0.032(5) -0.010(5) 0.005(4) -0.008(5)
C3 0.021(4) 0.069(10) 0.025(5) 0.000(6) 0.002(4) 0.008(5)
C4 0.034(5) 0.060(10) 0.048(7) 0.005(7) 0.002(5) 0.006(6)
C5 0.042(6) 0.033(7) 0.026(5) -0.012(5) 0.006(5) -0.004(6)
C6 0.030(5) 0.041(8) 0.036(6) 0.007(6) 0.009(5) -0.002(5)
C7 0.044(6) 0.046(8) 0.023(5) 0.003(5) 0.004(4) -0.004(6)
C8 0.030(5) 0.032(7) 0.026(5) 0.014(5) 0.001(4) 0.003(5)
C9 0.068(8) 0.058(10) 0.031(6) 0.004(7) -0.010(6) -0.022(8)
C10 0.046(6) 0.108(15) 0.050(7) -0.001(8) 0.018(6) 0.018(8)
C11 0.059(7) 0.047(10) 0.068(9) 0.002(7) 0.021(7) 0.002(7)
C12 0.051(7) 0.062(10) 0.036(6) 0.008(7) 0.009(5) 0.002(7)
N1 0.039(5) 0.052(8) 0.029(5) 0.006(5) -0.007(4) -0.001(5)
N2 0.035(4) 0.038(6) 0.020(4) -0.004(4) 0.000(3) -0.006(4)
N3 0.032(4) 0.050(7) 0.022(4) -0.005(5) -0.002(4) -0.007(5)
N4 0.025(4) 0.047(7) 0.023(4) 0.002(4) 0.006(3) -0.006(4)
O5 0.051(5) 0.042(6) 0.076(6) 0.006(5) -0.006(4) 0.009(4)
O6 0.115(7) 0.033(6) 0.031(4) -0.002(4) 0.010(5) 0.007(5)
O7 0.125(9) 0.133(12) 0.151(10) -0.120(10) 0.116(9) -0.098(9)
O8 0.113(7) 0.016(5) 0.034(4) -0.010(4) 0.010(5) -0.004(5)
O9 0.104(7) 0.051(7) 0.076(6) -0.004(5) 0.072(6) -0.006(6)
O10 0.119(7) 0.023(5) 0.030(4) 0.005(4) 0.018(5) 0.009(5)
O11 0.048(4) 0.085(7) 0.107(7) 0.054(5) 0.014(4) -0.008(5)
O12 0.078(5) 0.081(8) 0.033(4) 0.025(5) 0.026(4) 0.065(6)
O13 0.060(5) 0.043(6) 0.041(4) 0.014(4) 0.018(4) 0.013(4)
O14 0.098(6) 0.098(9) 0.026(4) 0.012(5) 0.026(4) 0.066(6)
O15 0.053(5) 0.130(11) 0.055(5) -0.015(6) 0.022(4) -0.052(6)
O16 0.109(7) 0.089(8) 0.036(4) 0.011(5) 0.040(5) 0.071(7)
O17 0.040(4) 0.048(6) 0.046(4) -0.024(4) 0.011(3) 0.007(4)
O18 0.058(4) 0.047(6) 0.023(3) 0.001(4) 0.012(3) -0.016(4)
O19' 0.052(9) 0.043(12) 0.021(8) 0.019(9) 0.021(8) 0.021(8)
O19 0.046(9) 0.051(14) 0.021(8) 0.007(9) 0.021(8) -0.005(8)
O20 0.027(8) 0.043(12) 0.017(8) -0.006(8) -0.008(6) 0.011(8)
O20' 0.031(8) 0.045(12) 0.012(7) -0.003(7) 0.001(6) -0.001(8)
O21 0.031(3) 0.070(6) 0.113(7) 0.063(5) 0.007(4) -0.001(4)
O22 0.103(7) 0.128(11) 0.122(9) -0.110(8) 0.091(7) -0.096(8)
Si1 0.0207(15) 0.019(2) 0.0118(14) 0.0017(15) 0.0058(13) -0.0041(16)
O1W 0.120(10) 0.121(14) 0.148(13) -0.002(11) -0.044(9) -0.048(10)

loop_
_atom_type_symbol
_atom_type_description
_atom_type_scat_dispersion_real
_atom_type_scat_dispersion_imag
_atom_type_scat_source
C C 0.0033 0.0016 'International Tables Vol C Tables 4.2.6.8 and 6.1.1.4'
H H 0.0000 0.0000 'International Tables Vol C Tables 4.2.6.8 and 6.1.1.4'
N N 0.0061 0.0033 'International Tables Vol C Tables 4.2.6.8 and 6.1.1.4'
O O 0.0106 0.0060 'International Tables Vol C Tables 4.2.6.8 and 6.1.1.4'
Si Si 0.0817 0.0704 'International Tables Vol C Tables 4.2.6.8 and 6.1.1.4'
Cu Cu 0.3201 1.2651 'International Tables Vol C Tables 4.2.6.8 and 6.1.1.4'
W W -0.8490 6.8722 'International Tables Vol C Tables 4.2.6.8 and 6.1.1.4'

loop_
_geom_angle_atom_site_label_1
_geom_angle_atom_site_label_2
_geom_angle_atom_site_label_3
_geom_angle
_geom_angle_site_symmetry_1
_geom_angle_site_symmetry_3
N1 Cu1 N3 166.1(5) . .
N1 Cu1 O1W 104.4(4) . .
N3 Cu1 O1W 87.4(5) . .
N4 Cu2 N2 168.4(4) 8_576 .
O15 W1 O14 101.0(5) . .
O15 W1 O8 100.2(5) . 7_565
O14 W1 O8 91.2(4) . 7_565
O15 W1 O16 101.3(5) . .
O14 W1 O16 88.5(3) . .
O8 W1 O16 158.2(5) 7_565 .
O15 W1 O6 100.7(5) . .
O14 W1 O6 158.2(5) . .
O8 W1 O6 87.0(4) 7_565 .
O16 W1 O6 85.4(4) . .
O15 W1 O3 158.4(5) . .
O14 W1 O3 65.2(4) . .
O8 W1 O3 96.8(4) 7_565 .
O16 W1 O3 63.4(4) . .
O6 W1 O3 93.5(4) . .
O15 W1 O2 159.2(5) . 7_565
O14 W1 O2 94.1(5) . 7_565
O8 W1 O2 65.1(4) 7_565 7_565
O16 W1 O2 93.2(5) . 7_565
O6 W1 O2 65.5(4) . 7_565
O3 W1 O2 42.4(4) . 7_565
O9 W2 O10 101.6(4) . .
O9 W2 O11 100.1(5) . .
O10 W2 O11 90.9(4) . .
O9 W2 O19 111.4(6) . .
O10 W2 O19 146.3(6) . .
O11 W2 O19 90.2(6) . .
O9 W2 O8 99.5(4) . .
O10 W2 O8 88.1(4) . .
O11 W2 O8 160.2(5) . .
O19 W2 O8 80.0(6) . .
O9 W2 O19' 90.9(6) . .
O10 W2 O19' 167.6(5) . .
O11 W2 O19' 86.3(6) . .
O19 W2 O19' 21.9(5) . .
O8 W2 O19' 90.5(6) . .
O9 W2 O1 157.3(4) . .
O10 W2 O1 95.5(4) . .
O11 W2 O1 64.5(5) . .
O19 W2 O1 55.1(5) . .
O8 W2 O1 96.0(4) . .
O19' W2 O1 72.3(5) . .
O9 W2 O2 158.0(4) . .
O10 W2 O2 65.7(4) . .
O11 W2 O2 98.0(5) . .
O19 W2 O2 80.8(6) . .
O8 W2 O2 63.7(4) . .
O19' W2 O2 102.7(6) . .
O1 W2 O2 44.6(4) . .
O17 W3 O16 101.6(4) . .
O17 W3 O21 101.7(5) . .
O16 W3 O21 91.0(4) . .
O17 W3 O12 101.4(4) . .
O16 W3 O12 87.6(3) . .
O21 W3 O12 156.7(5) . .
O17 W3 O11 99.4(5) . .
O16 W3 O11 158.4(5) . .
O21 W3 O11 89.2(4) . .
O12 W3 O11 83.8(4) . .
O17 W3 O1 156.8(4) . .
O16 W3 O1 97.2(4) . .
O21 W3 O1 64.4(4) . .
O12 W3 O1 92.7(4) . .
O11 W3 O1 63.6(5) . .
O17 W3 O3 157.5(4) . .
O16 W3 O3 62.3(4) . .
O21 W3 O3 94.6(5) . .
O12 W3 O3 64.2(4) . .
O11 W3 O3 96.2(5) . .
O1 W3 O3 45.6(4) . .
O13 W4 O12 101.0(4) . .
O13 W4 O7 101.4(5) . 7_565
O12 W4 O7 91.6(4) . 7_565
O13 W4 O14 98.8(4) . .
O12 W4 O14 88.7(3) . .
O7 W4 O14 159.3(6) 7_565 .
O13 W4 O22 101.6(5) . 7_565
O12 W4 O22 157.0(5) . 7_565
O7 W4 O22 88.2(4) 7_565 7_565
O14 W4 O22 83.6(4) . 7_565
O13 W4 O4 157.7(4) . 7_565
O12 W4 O4 96.0(4) . 7_565
O7 W4 O4 63.5(5) 7_565 7_565
O14 W4 O4 95.8(4) . 7_565
O22 W4 O4 63.4(4) 7_565 7_565
O13 W4 O3 155.4(4) . .
O12 W4 O3 64.4(4) . .
O7 W4 O3 98.8(5) 7_565 .
O14 W4 O3 62.8(4) . .
O22 W4 O3 92.9(5) 7_565 .
O4 W4 O3 46.7(4) 7_565 .
O5 W5 O20 113.7(6) . .
O5 W5 O6 101.5(4) . .
O20 W5 O6 84.8(7) . .
O5 W5 O10 100.8(5) . 7_565
O20 W5 O10 145.4(5) . 7_565
O6 W5 O10 87.2(4) . 7_565
O5 W5 O7 99.6(6) . .
O20 W5 O7 90.6(6) . .
O6 W5 O7 158.5(5) . .
O10 W5 O7 84.7(4) 7_565 .
O5 W5 O20' 91.3(6) . .
O20 W5 O20' 24.1(5) . .
O6 W5 O20' 98.0(6) . .
O10 W5 O20' 165.7(5) 7_565 .
O7 W5 O20' 85.7(6) . .
O5 W5 O4 156.8(5) . .
O20 W5 O4 55.4(5) . .
O6 W5 O4 97.8(4) . .
O10 W5 O4 92.7(4) 7_565 .
O7 W5 O4 62.8(5) . .
O20' W5 O4 73.4(5) . .
O5 W5 O2 157.7(4) . 7_565
O20 W5 O2 82.6(6) . 7_565
O6 W5 O2 63.6(4) . 7_565
O10 W5 O2 63.8(4) 7_565 7_565
O7 W5 O2 95.0(5) . 7_565
O20' W5 O2 106.6(6) . 7_565
O4 W5 O2 45.2(4) . 7_565
O18 W6 O19 111.5(6) . .
O18 W6 O20 112.2(5) . .
O19 W6 O20 135.9(7) . .
O18 W6 O22 103.0(5) . .
O19 W6 O22 84.0(8) . .
O20 W6 O22 91.6(6) . .
O18 W6 O21 99.9(4) . .
O19 W6 O21 90.3(7) . .
O20 W6 O21 77.0(7) . .
O22 W6 O21 156.9(5) . .
O18 W6 O19' 92.2(5) . .
O19 W6 O19' 20.9(6) . .
O20 W6 O19' 152.1(7) . .
O22 W6 O19' 96.1(7) . .
O21 W6 O19' 85.8(6) . .
O18 W6 O20' 92.6(5) . .
O19 W6 O20' 155.4(6) . .
O20 W6 O20' 22.3(5) . .
O22 W6 O20' 85.8(6) . .
O21 W6 O20' 90.3(6) . .
O19' W6 O20' 174.4(6) . .
O18 W6 O1 154.8(4) . .
O19 W6 O1 54.2(5) . .
O20 W6 O1 82.9(6) . .
O22 W6 O1 96.3(5) . .
O21 W6 O1 62.7(4) . .
O19' W6 O1 69.6(5) . .
O20' W6 O1 105.0(5) . .
O18 W6 O4 156.6(4) . .
O19 W6 O4 86.2(6) . .
O20 W6 O4 53.8(5) . .
O22 W6 O4 62.5(5) . .
O21 W6 O4 94.9(5) . .
O19' W6 O4 107.0(5) . .
O20' W6 O4 69.2(4) . .
O1 W6 O4 48.5(4) . .
N1 C1 C2 119.0(9) . .
N1 C1 C9 120.7(9) . .
C2 C1 C9 120.2(10) . .
N2 C2 C1 121.6(9) . .
N2 C3 C4 121.1(10) . .
N2 C3 C10 117.1(8) . .
C4 C3 C10 121.7(10) . .
N1 C4 C3 121.5(10) . .
N4 C5 C6 125.1(10) . .
N3 C6 C5 117.9(10) . .
N3 C6 C11 118.6(10) . .
C5 C6 C11 123.4(11) . .
N3 C7 C8 122.4(11) . .
N4 C8 C7 118.8(10) . .
N4 C8 C12 121.5(9) . .
C7 C8 C12 119.7(11) . .
C4 N1 C1 118.8(9) . .
C4 N1 Cu1 120.4(8) . .
C1 N1 Cu1 120.0(7) . .
C3 N2 C2 117.8(8) . .
C3 N2 Cu2 124.1(7) . .
C2 N2 Cu2 118.0(6) . .
C6 N3 C7 118.1(9) . .
C6 N3 Cu1 124.3(8) . .
C7 N3 Cu1 117.6(7) . .
C5 N4 C8 117.6(8) . .
C5 N4 Cu2 118.9(7) . 8_475
C8 N4 Cu2 123.5(7) . 8_475
Si1 O1 O2 52.8(5) . .
Si1 O1 W2 122.9(6) . .
O2 O1 W2 70.1(5) . .
Si1 O1 W3 122.4(6) . .
O2 O1 W3 138.0(8) . .
W2 O1 W3 96.9(5) . .
Si1 O1 W6 118.5(7) . .
O2 O1 W6 125.8(8) . .
W2 O1 W6 95.3(4) . .
W3 O1 W6 94.2(4) . .
Si1 O2 O3 58.3(5) . 7_565
Si1 O2 O1 58.0(5) . .
O3 O2 O1 97.4(8) 7_565 .
Si1 O2 W1 126.1(7) . 7_565
O3 O2 W1 67.8(6) 7_565 7_565
O1 O2 W1 132.9(7) . 7_565
Si1 O2 W2 123.2(6) . .
O3 O2 W2 136.2(7) 7_565 .
O1 O2 W2 65.3(5) . .
W1 O2 W2 94.1(4) 7_565 .
Si1 O2 W5 120.2(6) . 7_565
O3 O2 W5 127.5(7) 7_565 7_565
O1 O2 W5 127.4(8) . 7_565
W1 O2 W5 92.9(4) 7_565 7_565
W2 O2 W5 91.4(4) . 7_565
Si1 O3 O2 55.6(6) . 7_565
Si1 O3 W1 125.3(7) . .
O2 O3 W1 69.8(5) 7_565 .
Si1 O3 W3 121.8(6) . .
O2 O3 W3 132.8(7) 7_565 .
W1 O3 W3 95.2(4) . .
Si1 O3 W4 119.4(6) . .
O2 O3 W4 131.3(7) 7_565 .
W1 O3 W4 94.3(4) . .
W3 O3 W4 93.0(4) . .
Si1 O4 W4 122.1(5) . 7_565
Si1 O4 W5 123.1(5) . .
W4 O4 W5 97.1(4) 7_565 .
Si1 O4 W6 118.0(6) . .
W4 O4 W6 94.9(4) 7_565 .
W5 O4 W6 94.9(4) . .
W5 O6 W1 137.8(5) . .
W4 O7 W5 136.3(8) 7_565 .
W1 O8 W2 136.7(5) 7_565 .
W2 O10 W5 138.7(5) . 7_565
W2 O11 W3 134.6(7) . .
W4 O12 W3 138.1(5) . .
W1 O14 W4 137.2(6) . .
W3 O16 W1 138.5(6) . .
O19 O19' W2 72(2) . .
O19 O19' W6 57(2) . .
W2 O19' W6 122.4(7) . .
O19' O19 W6 102(2) . .
O19' O19 W2 86(2) . .
W6 O19 W2 150.1(10) . .
O20' O20 W6 99(2) . .
O20' O20 W5 83.9(17) . .
W6 O20 W5 148.8(9) . .
O20 O20' W5 72.0(16) . .
O20 O20' W6 58.4(17) . .
W5 O20' W6 121.9(7) . .
W3 O21 W6 138.4(5) . .
W6 O22 W4 138.9(6) . 7_565
O2 Si1 O2 180.0(8) . 7_565
O2 Si1 O3 113.8(6) . .
O2 Si1 O3 66.2(6) 7_565 .
O2 Si1 O3 66.2(6) . 7_565
O2 Si1 O3 113.8(6) 7_565 7_565
O3 Si1 O3 180.0(7) . 7_565
O2 Si1 O1 69.2(6) . .
O2 Si1 O1 110.8(6) 7_565 .
O3 Si1 O1 70.2(6) . .
O3 Si1 O1 109.8(6) 7_565 .
O2 Si1 O1 110.8(6) . 7_565
O2 Si1 O1 69.2(6) 7_565 7_565
O3 Si1 O1 109.8(6) . 7_565
O3 Si1 O1 70.2(6) 7_565 7_565
O1 Si1 O1 180.0(4) . 7_565
O2 Si1 O4 71.3(6) . 7_565
O2 Si1 O4 108.7(6) 7_565 7_565
O3 Si1 O4 71.7(6) . 7_565
O3 Si1 O4 108.3(6) 7_565 7_565
O1 Si1 O4 105.0(6) . 7_565
O1 Si1 O4 75.0(6) 7_565 7_565
O2 Si1 O4 108.7(6) . .
O2 Si1 O4 71.3(6) 7_565 .
O3 Si1 O4 108.3(6) . .
O3 Si1 O4 71.7(6) 7_565 .
O1 Si1 O4 75.0(6) . .
O1 Si1 O4 105.0(6) 7_565 .
O4 Si1 O4 180.0(9) 7_565 .

loop_
_geom_bond_atom_site_label_1
_geom_bond_atom_site_label_2
_geom_bond_distance
_geom_bond_site_symmetry_2
Cu1 N1 1.918(8) .
Cu1 N3 1.923(8) .
Cu1 O1W 2.337(17) .
Cu2 N4 1.925(7) 8_576
Cu2 N2 1.931(7) .
W1 O15 1.674(8) .
W1 O14 1.872(8) .
W1 O8 1.876(8) 7_565
W1 O16 1.906(7) .
W1 O6 1.912(9) .
W1 O3 2.353(10) .
W1 O2 2.384(12) 7_565
W2 O9 1.666(8) .
W2 O10 1.858(7) .
W2 O11 1.896(10) .
W2 O19 1.902(18) .
W2 O8 1.913(8) .
W2 O19' 1.991(15) .
W2 O1 2.345(11) .
W2 O2 2.427(12) .
W3 O17 1.667(8) .
W3 O16 1.867(8) .
W3 O21 1.875(8) .
W3 O12 1.918(7) .
W3 O11 1.927(9) .
W3 O1 2.369(13) .
W3 O3 2.423(12) .
W4 O13 1.681(9) .
W4 O12 1.862(7) .
W4 O7 1.863(10) 7_565
W4 O14 1.905(9) .
W4 O22 1.931(8) 7_565
W4 O4 2.344(12) 7_565
W4 O3 2.442(12) .
W5 O5 1.658(8) .
W5 O20 1.864(15) .
W5 O6 1.875(10) .
W5 O10 1.904(8) 7_565
W5 O7 1.924(10) .
W5 O20' 1.949(13) .
W5 O4 2.345(10) .
W5 O2 2.489(12) 7_565
W6 O18 1.669(6) .
W6 O19 1.755(17) .
W6 O20 1.796(15) .
W6 O22 1.832(10) .
W6 O21 1.892(10) .
W6 O19' 2.042(16) .
W6 O20' 2.082(16) .
W6 O1 2.436(12) .
W6 O4 2.439(11) .
C1 N1 1.335(14) .
C1 C2 1.415(13) .
C1 C9 1.489(15) .
C2 N2 1.337(12) .
C3 N2 1.322(12) .
C3 C4 1.389(13) .
C3 C10 1.481(15) .
C4 N1 1.328(15) .
C5 N4 1.316(13) .
C5 C6 1.386(13) .
C6 N3 1.334(14) .
C6 C11 1.459(16) .
C7 N3 1.353(14) .
C7 C8 1.399(13) .
C8 N4 1.334(14) .
C8 C12 1.475(16) .
N4 Cu2 1.925(7) 8_475
O1 Si1 1.642(12) .
O1 O2 1.811(15) .
O2 Si1 1.544(11) .
O2 O3 1.713(18) 7_565
O2 W1 2.384(12) 7_565
O2 W5 2.489(12) 7_565
O3 Si1 1.592(12) .
O3 O2 1.713(18) 7_565
O4 Si1 1.648(11) .
O4 W4 2.344(12) 7_565
O7 W4 1.863(10) 7_565
O8 W1 1.876(8) 7_565
O10 W5 1.904(8) 7_565
O19' O19 0.745(17) .
O20 O20' 0.802(16) .
O22 W4 1.931(8) 7_565
Si1 O2 1.544(11) 7_565
Si1 O3 1.592(12) 7_565
Si1 O1 1.642(12) 7_565
Si1 O4 1.648(11) 7_565
